data_4515348
loop_
_publ_author_name
'Lv, Daofei'
'Wang, Hao'
'Chen, Yongwei'
'Xu, Feng'
'Shi, Renfeng'
'Liu, Zewei'
'Wang, Xinlong'
'Teat, Simon J.'
'Xia, Qibin'
'Li, Zhong'
'Li, Jing'

_publ_section_title
;
 Iron-Based Metal-Organic Framework with Hydrophobic Quadrilateral
 Channels for Highly Selective Separation of Hexane Isomers.
;
_journal_issue 6
_journal_name_full 'ACS applied materials &amp; interfaces'
_journal_page_first 6031
_journal_page_last 6038
_journal_paper_doi 10.1021/acsami.7b18620
_journal_volume 10
_journal_year 2018
_chemical_formula_sum 'C57 H40.8 F18 Fe3 N2 O16.4'
_chemical_formula_weight 1525.66
_space_group_crystal_system triclinic
_space_group_IT_number 2
_space_group_name_Hall '-P 1'
_space_group_name_H-M_alt 'P -1'
_atom_sites_solution_hydrogens geom
_audit_creation_method SHELXL-2016/4
_cell_angle_alpha 96.218(3)
_cell_angle_beta 100.058(3)
_cell_angle_gamma 107.835(3)
_cell_formula_units_Z 2
_cell_length_a 13.3568(6)
_cell_length_b 14.3874(6)
_cell_length_c 21.6632(10)
_cell_measurement_reflns_used 9283
_cell_measurement_temperature 100(2)
_cell_measurement_theta_max 28.239
_cell_measurement_theta_min 2.445
_cell_volume 3843.5(3)
_computing_cell_refinement 'Bruker SAINT v8.34a'
_computing_data_collection 'Bruker APEX 2'
_computing_data_reduction 'Bruker SAINT v8.34a'
_computing_molecular_graphics 'Bruker SHELXTL'
_computing_publication_material 'Bruker SHELXTL & local programs'
_computing_structure_refinement 'SHELXL-2014/7 (Sheldrick, 2014)'
_computing_structure_solution 'Bruker SHELXTL 2014/4'
_diffrn_ambient_temperature 100(2)
_diffrn_detector_area_resol_mean 10.42
_diffrn_measured_fraction_theta_full 0.998
_diffrn_measured_fraction_theta_max 0.993
_diffrn_measurement_device_type 'Bruker D8 with PHOTON 100 detector'
_diffrn_measurement_method '\w/\q shutterless scans'
_diffrn_radiation_type synchrotron
_diffrn_radiation_wavelength 0.7749
_diffrn_reflns_av_R_equivalents 0.0433
_diffrn_reflns_av_unetI/netI 0.0599
_diffrn_reflns_Laue_measured_fraction_full 0.998
_diffrn_reflns_Laue_measured_fraction_max 0.993
_diffrn_reflns_limit_h_max 16
_diffrn_reflns_limit_h_min -16
_diffrn_reflns_limit_k_max 17
_diffrn_reflns_limit_k_min -17
_diffrn_reflns_limit_l_max 26
_diffrn_reflns_limit_l_min -26
_diffrn_reflns_number 34836
_diffrn_reflns_point_group_measured_fraction_full 0.998
_diffrn_reflns_point_group_measured_fraction_max 0.993
_diffrn_reflns_theta_full 27.706
_diffrn_reflns_theta_max 28.294
_diffrn_reflns_theta_min 2.201
_diffrn_source 'Advanced Light Source station 11.3.1'
_exptl_absorpt_coefficient_mu 0.828
_exptl_absorpt_correction_T_max 0.988
_exptl_absorpt_correction_T_min 0.905
_exptl_absorpt_correction_type multi-scan
_exptl_absorpt_process_details 'SADABS 2014/5 Bruker AXS Madison WI USA'
_exptl_crystal_colour Plate
_exptl_crystal_density_diffrn 1.318
_exptl_crystal_description Red/orange
_exptl_crystal_F_000 1536
_exptl_crystal_size_max 0.130
_exptl_crystal_size_mid 0.070
_exptl_crystal_size_min 0.015
_refine_diff_density_max 1.602
_refine_diff_density_min -1.073
_refine_diff_density_rms 0.090
_refine_ls_extinction_method none
_refine_ls_goodness_of_fit_ref 1.035
_refine_ls_hydrogen_treatment constr
_refine_ls_matrix_type full
_refine_ls_number_parameters 838
_refine_ls_number_reflns 14645
_refine_ls_number_restraints 87
_refine_ls_restrained_S_all 1.097
_refine_ls_R_factor_all 0.0935
_refine_ls_R_factor_gt 0.0656
_refine_ls_shift/su_max 0.001
_refine_ls_shift/su_mean 0.000
_refine_ls_structure_factor_coef Fsqd
_refine_ls_weighting_details 'w=1/[\s^2^(Fo^2^)+(0.0624P)^2^+10.5047P] where P=(Fo^2^+2Fc^2^)/3'
_refine_ls_weighting_scheme calc
_refine_ls_wR_factor_gt 0.1578
_refine_ls_wR_factor_ref 0.1725
_reflns_Friedel_coverage 0.000
_reflns_number_gt 10157
_reflns_number_total 14645
_reflns_threshold_expression 'I > 2\s(I)'
_cod_data_source_file am7b18620_si_002.cif
_cod_data_source_block qb1
_cod_original_formula_sum 'C57 H40.80 F18 Fe3 N2 O16.40'
_cod_database_code 4515348
_shelx_shelxl_version_number 2016/4
_shelx_space_group_comment
;
The symmetry employed for this shelxl refinement is uniquely defined
by the following loop, which should always be used as a source of
symmetry information in preference to the above space-group names.
They are only intended as comments.
;
_shelx_estimated_absorpt_t_min 0.900
_shelx_estimated_absorpt_t_max 0.988

loop_
_space_group_symop_operation_xyz
'x, y, z'
'-x, -y, -z'

loop_
_atom_site_label
_atom_site_type_symbol
_atom_site_fract_x
_atom_site_fract_y
_atom_site_fract_z
_atom_site_U_iso_or_equiv
_atom_site_adp_type
_atom_site_occupancy
_atom_site_site_symmetry_order
_atom_site_calc_flag
_atom_site_refinement_flags_posn
_atom_site_refinement_flags_adp
_atom_site_refinement_flags_occupancy
_atom_site_disorder_assembly
_atom_site_disorder_group
FE1 Fe 0.21430(5) 0.71774(5) 0.23955(3) 0.03063(16) Uani 1 1 d . . . . .
FE2 Fe 0.47257(5) 0.79309(5) 0.31318(3) 0.03037(16) Uani 1 1 d . . . . .
FE3 Fe 0.39476(5) 0.65902(5) 0.16766(3) 0.03370(17) Uani 1 1 d . . . . .
O1 O 0.3589(2) 0.7223(2) 0.23963(13) 0.0313(7) Uani 1 1 d . . . . .
O2 O 0.2193(2) 0.7025(2) 0.33297(14) 0.0372(7) Uani 1 1 d . . . . .
O3 O 0.3916(3) 0.7230(3) 0.37247(15) 0.0411(8) Uani 1 1 d . . . . .
C1 C 0.2953(4) 0.7032(3) 0.3765(2) 0.0314(10) Uani 1 1 d . . . . .
C2 C 0.2711(3) 0.6806(3) 0.4391(2) 0.0295(9) Uani 1 1 d . . . . .
C3 C 0.1694(4) 0.6581(4) 0.4512(2) 0.0497(14) Uani 1 1 d . . . . .
H3 H 0.109971 0.652502 0.417981 0.060 Uiso 1 1 calc R U . . .
O4 O 0.5011(3) 0.3974(3) 0.78239(16) 0.0476(9) Uani 1 1 d . . . . .
O5 O 0.4507(3) 0.3073(2) 0.68537(16) 0.0418(8) Uani 1 1 d . . . . .
C8 C 0.4540(4) 0.3783(3) 0.7248(2) 0.0350(10) Uani 1 1 d . . . . .
C4 C 0.1525(4) 0.6435(5) 0.5114(3) 0.0591(16) Uani 1 1 d . . . . .
H4 H 0.081944 0.629248 0.519161 0.071 Uiso 1 1 calc R U . . .
C5 C 0.2377(4) 0.6495(4) 0.5604(2) 0.0366(11) Uani 1 1 d . . . . .
C6 C 0.3391(4) 0.6717(4) 0.5473(2) 0.0359(10) Uani 1 1 d . . . . .
H6 H 0.398681 0.676209 0.580101 0.043 Uiso 1 1 calc R U . . .
C7 C 0.3559(4) 0.6872(3) 0.4881(2) 0.0351(10) Uani 1 1 d . . . . .
H7 H 0.426675 0.702658 0.480633 0.042 Uiso 1 1 calc R U . . .
C9 C 0.3978(4) 0.4475(3) 0.7018(2) 0.0319(10) Uani 1 1 d . . . . .
C10 C 0.3401(4) 0.4275(4) 0.6396(2) 0.0409(11) Uani 1 1 d . . . . .
H10 H 0.335977 0.369873 0.611904 0.049 Uiso 1 1 calc R U . . .
C11 C 0.2885(4) 0.4910(4) 0.6175(2) 0.0411(12) Uani 1 1 d . . . . .
H11 H 0.249614 0.476758 0.574516 0.049 Uiso 1 1 calc R U . . .
C12 C 0.2923(3) 0.5749(3) 0.6566(2) 0.0329(10) Uani 1 1 d . . . . .
C13 C 0.3494(4) 0.5941(4) 0.7194(2) 0.0397(11) Uani 1 1 d . . . . .
H13 H 0.352758 0.651177 0.747345 0.048 Uiso 1 1 calc R U . . .
C14 C 0.4014(4) 0.5303(4) 0.7414(2) 0.0373(11) Uani 1 1 d . . . . .
H14 H 0.439921 0.543924 0.784426 0.045 Uiso 1 1 calc R U . . .
C15 C 0.2297(4) 0.6409(4) 0.6297(2) 0.0461(13) Uani 1 1 d . . . . .
C16 C 0.2779(6) 0.7497(4) 0.6691(2) 0.0535(16) Uani 1 1 d . U . . .
F1 F 0.3815(4) 0.7875(2) 0.67606(16) 0.0719(10) Uani 1 1 d . U . . .
F2 F 0.2525(4) 0.7547(3) 0.72626(17) 0.0904(13) Uani 1 1 d . U . . .
F3 F 0.2320(4) 0.8090(3) 0.63837(19) 0.0930(13) Uani 1 1 d . U . . .
C17 C 0.1140(6) 0.5930(8) 0.6358(4) 0.088(3) Uani 1 1 d . U . . .
F4 F 0.0655(3) 0.5092(4) 0.5955(2) 0.0942(15) Uani 1 1 d . U . . .
F5 F 0.1086(3) 0.5747(4) 0.69455(19) 0.0912(13) Uani 1 1 d . U . . .
F6 F 0.0562(3) 0.6559(4) 0.6253(2) 0.1024(14) Uani 1 1 d . U . . .
O6 O 0.1584(3) 0.5713(2) 0.21339(16) 0.0403(8) Uani 1 1 d . . . . .
O7 O 0.2806(3) 0.5281(2) 0.17066(16) 0.0466(9) Uani 1 1 d . . . . .
C18 C 0.2219(4) 0.5224(3) 0.2105(2) 0.0388(11) Uani 1 1 d . . . . .
C19 C 0.2287(4) 0.4574(3) 0.2592(2) 0.0356(10) Uani 1 1 d . . . . .
C20 C 0.3038(4) 0.4080(3) 0.2618(2) 0.0384(11) Uani 1 1 d . . . . .
H20 H 0.347686 0.412311 0.231390 0.046 Uiso 1 1 calc R U . . .
C21 C 0.3135(4) 0.3530(3) 0.3090(2) 0.0376(11) Uani 1 1 d . . . . .
H21 H 0.364040 0.318536 0.310715 0.045 Uiso 1 1 calc R U . . .
C22 C 0.2512(3) 0.3466(3) 0.3542(2) 0.0326(10) Uani 1 1 d . . . . .
C23 C 0.1778(4) 0.3977(3) 0.3516(2) 0.0360(10) Uani 1 1 d . . . . .
H23 H 0.135615 0.395335 0.382872 0.043 Uiso 1 1 calc R U . . .
C24 C 0.1664(4) 0.4520(3) 0.3035(2) 0.0362(11) Uani 1 1 d . . . . .
H24 H 0.115142 0.485679 0.301157 0.043 Uiso 1 1 calc R U . . .
O8 O 0.2503(3) -0.1362(2) 0.26516(15) 0.0378(7) Uani 1 1 d . . . . .
O9 O 0.4146(3) -0.0935(2) 0.32825(15) 0.0390(8) Uani 1 1 d . . . . .
C25 C 0.3296(4) -0.0773(3) 0.3056(2) 0.0316(10) Uani 1 1 d . . . . .
C26 C 0.3203(4) 0.0202(3) 0.3308(2) 0.0320(10) Uani 1 1 d . . . . .
C27 C 0.2365(4) 0.0487(3) 0.3005(2) 0.0390(11) Uani 1 1 d . . . . .
H27 H 0.188031 0.008298 0.262967 0.047 Uiso 1 1 calc R U . . .
C28 C 0.2242(4) 0.1354(3) 0.3253(2) 0.0380(11) Uani 1 1 d . . . . .
H28 H 0.168269 0.155689 0.303717 0.046 Uiso 1 1 calc R U . . .
C29 C 0.2920(4) 0.1940(3) 0.3812(2) 0.0326(10) Uani 1 1 d . . . . .
C30 C 0.3736(4) 0.1636(3) 0.4116(2) 0.0358(10) Uani 1 1 d . . . . .
H30 H 0.419765 0.201637 0.450495 0.043 Uiso 1 1 calc R U . . .
C31 C 0.3881(4) 0.0777(3) 0.3852(2) 0.0372(11) Uani 1 1 d . . . . .
H31 H 0.446134 0.058743 0.405342 0.045 Uiso 1 1 calc R U . . .
C32 C 0.2692(4) 0.2876(3) 0.4075(2) 0.0335(10) Uani 1 1 d . . . . .
C33 C 0.3625(4) 0.3584(4) 0.4588(2) 0.0423(12) Uani 1 1 d . . . . .
F7 F 0.4545(2) 0.3832(2) 0.43792(14) 0.0470(7) Uani 1 1 d . . . . .
F8 F 0.3466(3) 0.4445(2) 0.47595(15) 0.0549(8) Uani 1 1 d . . . . .
F9 F 0.3819(3) 0.3225(2) 0.51244(13) 0.0551(8) Uani 1 1 d . . . . .
C34 C 0.1707(4) 0.2512(4) 0.4375(3) 0.0445(12) Uani 1 1 d . . . . .
F10 F 0.0799(2) 0.2062(2) 0.39308(15) 0.0499(7) Uani 1 1 d . . . . .
F11 F 0.1531(3) 0.3239(2) 0.47399(15) 0.0541(8) Uani 1 1 d . . . . .
F12 F 0.1818(3) 0.1857(2) 0.47497(16) 0.0601(9) Uani 1 1 d . . . . .
O10 O 0.1787(3) 0.7417(2) 0.14944(14) 0.0358(7) Uani 1 1 d . . . . .
O11 O 0.2994(3) 0.7013(2) 0.10255(14) 0.0378(7) Uani 1 1 d . . . . .
C35 C 0.2232(4) 0.7351(3) 0.1034(2) 0.0328(10) Uani 1 1 d . . . . .
C36 C 0.1813(4) 0.7687(3) 0.0444(2) 0.0314(10) Uani 1 1 d . . . . .
C37 C 0.2322(4) 0.7704(4) -0.0061(2) 0.0409(11) Uani 1 1 d . . . . .
H37 H 0.292236 0.747659 -0.003667 0.049 Uiso 1 1 calc R U . . .
C38 C 0.1968(4) 0.8045(4) -0.0598(2) 0.0423(12) Uani 1 1 d . . . . .
H38 H 0.233485 0.806817 -0.093731 0.051 Uiso 1 1 calc R U . . .
C39 C 0.1076(4) 0.8354(3) -0.0644(2) 0.0317(10) Uani 1 1 d . . . . .
C40 C 0.0559(4) 0.8330(3) -0.0143(2) 0.0361(10) Uani 1 1 d . . . . .
H40 H -0.005371 0.853911 -0.017118 0.043 Uiso 1 1 calc R U . . .
C41 C 0.0934(4) 0.8001(3) 0.0398(2) 0.0365(10) Uani 1 1 d . . . . .
H41 H 0.057865 0.799204 0.074208 0.044 Uiso 1 1 calc R U . . .
O12 O 0.4314(3) 1.1296(2) -0.26176(15) 0.0421(8) Uani 1 1 d . . . . .
O13 O 0.4816(3) 1.2197(3) -0.16396(15) 0.0426(8) Uani 1 1 d . . . . .
C42 C 0.4226(4) 1.1459(4) -0.2050(2) 0.0359(11) Uani 1 1 d . . . . .
C43 C 0.3340(4) 1.0712(3) -0.1854(2) 0.0347(10) Uani 1 1 d . . . . .
C44 C 0.3266(4) 1.0776(4) -0.1225(2) 0.0436(12) Uani 1 1 d . . . . .
H44 H 0.379519 1.128352 -0.091180 0.052 Uiso 1 1 calc R U . . .
C45 C 0.2424(4) 1.0105(4) -0.1049(2) 0.0432(12) Uani 1 1 d . . . . .
H45 H 0.238490 1.015117 -0.061333 0.052 Uiso 1 1 calc R U . . .
C46 C 0.1631(4) 0.9359(3) -0.1502(2) 0.0333(10) Uani 1 1 d . . . . .
C47 C 0.1712(4) 0.9289(3) -0.2134(2) 0.0347(10) Uani 1 1 d . . . . .
H47 H 0.118360 0.878282 -0.244794 0.042 Uiso 1 1 calc R U . . .
C48 C 0.2570(4) 0.9963(3) -0.2307(2) 0.0366(11) Uani 1 1 d . . . . .
H48 H 0.262682 0.990856 -0.273896 0.044 Uiso 1 1 calc R U . . .
C49 C 0.0684(4) 0.8678(3) -0.1273(2) 0.0348(10) Uani 1 1 d . . . . .
C50 C -0.0099(4) 0.9262(4) -0.1213(2) 0.0420(12) Uani 1 1 d . . . . .
F13 F -0.1056(2) 0.8709(2) -0.11306(14) 0.0525(8) Uani 1 1 d . . . . .
F14 F -0.0297(2) 0.9660(2) -0.17331(14) 0.0527(8) Uani 1 1 d . . . . .
F15 F 0.0317(2) 1.0014(2) -0.07252(14) 0.0482(7) Uani 1 1 d . . . . .
C51 C 0.0065(4) 0.7704(4) -0.1751(2) 0.0412(11) Uani 1 1 d . . . . .
F16 F -0.0636(2) 0.7062(2) -0.14977(13) 0.0504(7) Uani 1 1 d . . . . .
F17 F 0.0727(2) 0.7258(2) -0.19285(13) 0.0468(7) Uani 1 1 d . . . . .
F18 F -0.0512(2) 0.7851(2) -0.22828(13) 0.0502(7) Uani 1 1 d . . . . .
O1S O 0.0574(3) 0.7036(3) 0.23961(16) 0.0443(8) Uani 1 1 d D . . . .
N1S N -0.1023(7) 0.7267(6) 0.2104(3) 0.132(3) Uiso 1 1 d D . . . .
C1S C 0.0078(9) 0.7515(8) 0.2160(5) 0.134(3) Uiso 0.85 1 d D . P A 1
H1S H 0.045010 0.808543 0.200482 0.160 Uiso 0.85 1 calc R U P A 1
C2S C -0.1677(10) 0.6341(9) 0.2321(6) 0.134(3) Uiso 0.85 1 d D . P A 1
C3S C -0.1641(10) 0.7913(9) 0.1823(6) 0.134(3) Uiso 0.85 1 d D . P A 1
C1S' C -0.0388(9) 0.6733(17) 0.2350(8) 0.134(3) Uiso 0.15 1 d D . P A 2
H1S' H -0.071345 0.612488 0.248326 0.160 Uiso 0.15 1 calc R U P A 2
C2S' C -0.2243(11) 0.695(2) 0.2058(8) 0.134(3) Uiso 0.15 1 d D . P A 2
C3S' C -0.058(3) 0.8231(11) 0.1851(7) 0.134(3) Uiso 0.15 1 d D . P A 2
O2S O 0.5912(3) 0.8714(2) 0.38951(16) 0.0420(8) Uani 1 1 d D . . . .
C4S C 0.5973(15) 0.9331(13) 0.4343(8) 0.141(2) Uiso 0.5 1 d D . P . .
C4S' C 0.6882(9) 0.9143(14) 0.4031(10) 0.141(2) Uiso 0.5 1 d D . P . .
C5S C 0.5159(18) 0.9296(18) 0.4658(11) 0.141(2) Uiso 0.5 1 d D . P . .
O1W O 0.4267(3) 0.5897(3) 0.09094(17) 0.0548(10) Uani 1 1 d . . . . .
N2S N 0.7060(8) 1.0009(7) 0.4582(5) 0.141(2) Uiso 1 1 d D . . . .
C6S C 0.694(2) 1.0723(16) 0.5045(10) 0.141(2) Uiso 0.5 1 d D . P . .
C5S' C 0.7764(18) 0.8911(18) 0.3735(11) 0.141(2) Uiso 0.5 1 d D . P . .
C6S' C 0.8067(16) 0.9984(18) 0.4410(11) 0.141(2) Uiso 0.5 1 d D . P . .

loop_
_atom_site_aniso_label
_atom_site_aniso_U_11
_atom_site_aniso_U_22
_atom_site_aniso_U_33
_atom_site_aniso_U_23
_atom_site_aniso_U_13
_atom_site_aniso_U_12
FE1 0.0366(4) 0.0298(3) 0.0276(3) 0.0091(3) 0.0033(3) 0.0146(3)
FE2 0.0354(4) 0.0305(3) 0.0313(3) 0.0120(3) 0.0084(3) 0.0168(3)
FE3 0.0431(4) 0.0342(4) 0.0300(3) 0.0114(3) 0.0064(3) 0.0206(3)
O1 0.0381(17) 0.0285(16) 0.0302(16) 0.0089(13) 0.0052(13) 0.0153(14)
O2 0.0361(18) 0.0456(19) 0.0306(17) 0.0133(14) 0.0019(14) 0.0151(15)
O3 0.0362(19) 0.057(2) 0.0361(18) 0.0230(16) 0.0087(14) 0.0191(16)
C1 0.039(3) 0.026(2) 0.030(2) 0.0072(18) 0.004(2) 0.013(2)
C2 0.031(2) 0.026(2) 0.034(2) 0.0101(18) 0.0052(19) 0.0126(18)
C3 0.036(3) 0.077(4) 0.044(3) 0.031(3) 0.004(2) 0.025(3)
O4 0.065(2) 0.058(2) 0.0359(19) 0.0158(16) 0.0092(17) 0.041(2)
O5 0.047(2) 0.0392(19) 0.046(2) 0.0106(16) 0.0055(16) 0.0261(16)
C8 0.041(3) 0.040(3) 0.038(3) 0.020(2) 0.017(2) 0.023(2)
C4 0.034(3) 0.097(5) 0.062(4) 0.046(3) 0.018(3) 0.030(3)
C5 0.038(3) 0.047(3) 0.039(3) 0.021(2) 0.015(2) 0.027(2)
C6 0.031(2) 0.046(3) 0.033(2) 0.009(2) 0.0021(19) 0.019(2)
C7 0.028(2) 0.046(3) 0.034(2) 0.015(2) 0.0069(19) 0.013(2)
C9 0.035(2) 0.035(2) 0.033(2) 0.013(2) 0.0115(19) 0.018(2)
C10 0.054(3) 0.040(3) 0.034(3) 0.008(2) 0.010(2) 0.023(2)
C11 0.046(3) 0.047(3) 0.030(2) 0.012(2) -0.002(2) 0.019(2)
C12 0.030(2) 0.046(3) 0.037(2) 0.020(2) 0.015(2) 0.024(2)
C13 0.048(3) 0.045(3) 0.038(3) 0.012(2) 0.012(2) 0.030(2)
C14 0.042(3) 0.046(3) 0.028(2) 0.010(2) 0.004(2) 0.024(2)
C15 0.045(3) 0.075(4) 0.045(3) 0.031(3) 0.025(2) 0.044(3)
C16 0.102(5) 0.063(4) 0.034(3) 0.023(3) 0.028(3) 0.068(4)
F1 0.113(3) 0.050(2) 0.055(2) 0.0082(16) 0.016(2) 0.032(2)
F2 0.153(4) 0.117(3) 0.060(2) 0.033(2) 0.046(2) 0.108(3)
F3 0.155(3) 0.097(3) 0.073(2) 0.0291(19) 0.031(2) 0.097(3)
C17 0.053(4) 0.175(8) 0.088(5) 0.091(6) 0.043(4) 0.074(5)
F4 0.042(2) 0.144(4) 0.080(3) 0.064(3) 0.0071(19) -0.005(2)
F5 0.062(2) 0.167(3) 0.082(2) 0.072(2) 0.0415(18) 0.061(2)
F6 0.080(2) 0.181(4) 0.100(3) 0.068(3) 0.044(2) 0.092(3)
O6 0.0440(19) 0.0285(17) 0.0460(19) 0.0097(14) 0.0001(15) 0.0130(15)
O7 0.068(2) 0.0345(18) 0.042(2) 0.0109(15) 0.0189(18) 0.0182(17)
C18 0.044(3) 0.029(2) 0.040(3) 0.006(2) 0.002(2) 0.012(2)
C19 0.037(3) 0.027(2) 0.042(3) 0.007(2) 0.007(2) 0.010(2)
C20 0.039(3) 0.032(2) 0.049(3) 0.008(2) 0.016(2) 0.014(2)
C21 0.040(3) 0.033(2) 0.047(3) 0.009(2) 0.014(2) 0.019(2)
C22 0.028(2) 0.029(2) 0.042(3) 0.007(2) 0.005(2) 0.0131(19)
C23 0.030(2) 0.036(3) 0.046(3) 0.009(2) 0.010(2) 0.015(2)
C24 0.028(2) 0.028(2) 0.054(3) 0.009(2) 0.006(2) 0.0130(19)
O8 0.0458(19) 0.0299(17) 0.0366(18) 0.0044(14) -0.0026(15) 0.0181(15)
O9 0.0427(19) 0.0345(17) 0.0425(19) 0.0038(14) -0.0005(15) 0.0230(15)
C25 0.040(3) 0.029(2) 0.031(2) 0.0102(19) 0.007(2) 0.017(2)
C26 0.041(3) 0.028(2) 0.031(2) 0.0092(19) 0.007(2) 0.017(2)
C27 0.046(3) 0.032(2) 0.034(2) 0.003(2) -0.007(2) 0.015(2)
C28 0.041(3) 0.034(2) 0.042(3) 0.009(2) -0.002(2) 0.020(2)
C29 0.033(2) 0.028(2) 0.038(3) 0.0063(19) 0.005(2) 0.0136(19)
C30 0.037(3) 0.034(2) 0.036(2) 0.001(2) -0.002(2) 0.017(2)
C31 0.034(3) 0.036(3) 0.041(3) 0.006(2) -0.002(2) 0.018(2)
C32 0.030(2) 0.032(2) 0.043(3) 0.008(2) 0.006(2) 0.017(2)
C33 0.045(3) 0.039(3) 0.046(3) -0.002(2) 0.004(2) 0.023(2)
F7 0.0358(15) 0.0400(16) 0.0593(18) -0.0064(13) -0.0012(13) 0.0158(13)
F8 0.0609(19) 0.0457(17) 0.0583(19) -0.0113(14) -0.0010(15) 0.0329(15)
F9 0.070(2) 0.064(2) 0.0389(16) 0.0001(14) 0.0007(15) 0.0428(17)
C34 0.048(3) 0.046(3) 0.052(3) 0.017(2) 0.016(3) 0.028(3)
F10 0.0379(16) 0.0462(17) 0.073(2) 0.0236(15) 0.0192(15) 0.0160(13)
F11 0.064(2) 0.062(2) 0.0585(19) 0.0195(16) 0.0296(16) 0.0408(17)
F12 0.071(2) 0.070(2) 0.069(2) 0.0451(18) 0.0346(17) 0.0447(18)
O10 0.0455(19) 0.0375(18) 0.0270(16) 0.0098(13) 0.0026(14) 0.0190(15)
O11 0.0459(19) 0.0401(18) 0.0324(17) 0.0104(14) 0.0047(14) 0.0220(16)
C35 0.037(3) 0.028(2) 0.032(2) 0.0072(19) 0.002(2) 0.011(2)
C36 0.035(2) 0.032(2) 0.028(2) 0.0082(19) 0.0028(19) 0.013(2)
C37 0.041(3) 0.054(3) 0.036(3) 0.015(2) 0.005(2) 0.025(2)
C38 0.043(3) 0.060(3) 0.035(3) 0.019(2) 0.012(2) 0.028(3)
C39 0.035(2) 0.034(2) 0.025(2) 0.0080(18) 0.0034(18) 0.010(2)
C40 0.037(3) 0.042(3) 0.034(2) 0.010(2) 0.005(2) 0.019(2)
C41 0.043(3) 0.039(3) 0.031(2) 0.012(2) 0.010(2) 0.016(2)
O12 0.049(2) 0.0431(19) 0.0348(18) 0.0127(15) 0.0143(15) 0.0114(16)
O13 0.045(2) 0.047(2) 0.0350(18) 0.0089(16) 0.0091(15) 0.0135(17)
C42 0.039(3) 0.041(3) 0.036(3) 0.017(2) 0.007(2) 0.022(2)
C43 0.038(3) 0.042(3) 0.033(2) 0.017(2) 0.010(2) 0.022(2)
C44 0.040(3) 0.049(3) 0.034(3) 0.010(2) 0.003(2) 0.006(2)
C45 0.042(3) 0.056(3) 0.027(2) 0.012(2) 0.007(2) 0.009(2)
C46 0.033(2) 0.040(3) 0.029(2) 0.014(2) 0.0020(19) 0.016(2)
C47 0.037(3) 0.040(3) 0.028(2) 0.009(2) 0.0015(19) 0.016(2)
C48 0.044(3) 0.043(3) 0.032(2) 0.016(2) 0.012(2) 0.021(2)
C49 0.032(2) 0.042(3) 0.032(2) 0.014(2) 0.0012(19) 0.016(2)
C50 0.039(3) 0.052(3) 0.040(3) 0.019(2) 0.006(2) 0.020(2)
F13 0.0378(16) 0.077(2) 0.0542(18) 0.0302(16) 0.0133(14) 0.0266(15)
F14 0.0518(18) 0.071(2) 0.0499(17) 0.0339(16) 0.0101(14) 0.0343(16)
F15 0.0599(19) 0.0524(18) 0.0472(17) 0.0179(14) 0.0166(14) 0.0338(15)
C51 0.040(3) 0.046(3) 0.033(3) 0.012(2) -0.001(2) 0.011(2)
F16 0.0442(17) 0.0518(18) 0.0405(16) 0.0132(14) 0.0000(13) -0.0016(14)
F17 0.0597(19) 0.0397(16) 0.0390(15) 0.0056(12) 0.0061(14) 0.0166(14)
F18 0.0470(17) 0.0590(19) 0.0349(15) 0.0122(13) -0.0073(13) 0.0112(14)
O1S 0.0404(19) 0.056(2) 0.0420(19) 0.0180(17) 0.0063(15) 0.0222(17)
O2S 0.0434(19) 0.0416(19) 0.0374(18) 0.0130(15) -0.0003(15) 0.0120(16)
O1W 0.077(3) 0.060(2) 0.041(2) 0.0117(18) 0.0142(19) 0.041(2)

loop_
_atom_type_symbol
_atom_type_description
_atom_type_scat_dispersion_real
_atom_type_scat_dispersion_imag
_atom_type_scat_source
C C 0.0040 0.0020 'International Tables Vol C Tables 4.2.6.8 and 6.1.1.4'
H H 0.0000 0.0000 'International Tables Vol C Tables 4.2.6.8 and 6.1.1.4'
N N 0.0080 0.0040 'International Tables Vol C Tables 4.2.6.8 and 6.1.1.4'
O O 0.0130 0.0070 'International Tables Vol C Tables 4.2.6.8 and 6.1.1.4'
F F 0.0210 0.0120 'International Tables Vol C Tables 4.2.6.8 and 6.1.1.4'
Fe Fe 0.3560 0.9930 'International Tables Vol C Tables 4.2.6.8 and 6.1.1.4'

loop_
_geom_angle_atom_site_label_1
_geom_angle_atom_site_label_2
_geom_angle_atom_site_label_3
_geom_angle
_geom_angle_site_symmetry_1
_geom_angle_site_symmetry_3
O1 FE1 O6 91.87(13) . .
O1 FE1 O8 95.67(13) . 1_565
O6 FE1 O8 172.45(14) . 1_565
O1 FE1 O10 96.27(13) . .
O6 FE1 O10 93.11(13) . .
O8 FE1 O10 85.72(13) 1_565 .
O1 FE1 O1S 176.40(13) . .
O6 FE1 O1S 84.69(14) . .
O8 FE1 O1S 87.77(14) 1_565 .
O10 FE1 O1S 85.02(13) . .
O1 FE1 O2 96.61(12) . .
O6 FE1 O2 90.31(13) . .
O8 FE1 O2 89.19(13) 1_565 .
O10 FE1 O2 166.56(13) . .
O1S FE1 O2 82.36(13) . .
O1 FE2 O3 92.62(13) . .
O1 FE2 O12 93.82(13) . 2_675
O3 FE2 O12 173.50(14) . 2_675
O1 FE2 O5 96.49(13) . 2_666
O3 FE2 O5 87.04(14) . 2_666
O12 FE2 O5 91.37(14) 2_675 2_666
O1 FE2 O2S 178.14(13) . .
O3 FE2 O2S 88.34(14) . .
O12 FE2 O2S 85.25(14) 2_675 .
O5 FE2 O2S 85.14(14) 2_666 .
O1 FE2 O9 94.38(12) . 1_565
O3 FE2 O9 90.60(14) . 1_565
O12 FE2 O9 89.78(14) 2_675 1_565
O5 FE2 O9 168.96(14) 2_666 1_565
O2S FE2 O9 84.02(13) . 1_565
O1 FE3 O11 94.84(12) . .
O1 FE3 O1W 177.92(16) . .
O11 FE3 O1W 84.07(14) . .
O1 FE3 O13 94.05(13) . 2_675
O11 FE3 O13 88.53(13) . 2_675
O1W FE3 O13 87.69(15) . 2_675
O1 FE3 O4 97.10(13) . 2_666
O11 FE3 O4 168.07(13) . 2_666
O1W FE3 O4 84.00(14) . 2_666
O13 FE3 O4 90.60(15) 2_675 2_666
O1 FE3 O7 90.02(13) . .
O11 FE3 O7 95.57(14) . .
O1W FE3 O7 88.33(15) . .
O13 FE3 O7 173.97(14) 2_675 .
O4 FE3 O7 84.48(15) 2_666 .
FE1 O1 FE3 121.60(15) . .
FE1 O1 FE2 119.49(15) . .
FE3 O1 FE2 118.90(15) . .
C1 O2 FE1 131.0(3) . .
C1 O3 FE2 131.8(3) . .
O3 C1 O2 125.4(4) . .
O3 C1 C2 116.1(4) . .
O2 C1 C2 118.5(4) . .
C3 C2 C7 118.4(4) . .
C3 C2 C1 123.1(4) . .
C7 C2 C1 118.4(4) . .
C2 C3 C4 120.7(5) . .
C2 C3 H3 119.6 . .
C4 C3 H3 119.6 . .
C8 O4 FE3 131.8(3) . 2_666
C8 O5 FE2 133.7(3) . 2_666
O5 C8 O4 125.5(4) . .
O5 C8 C9 117.5(4) . .
O4 C8 C9 117.0(4) . .
C5 C4 C3 120.7(5) . .
C5 C4 H4 119.7 . .
C3 C4 H4 119.7 . .
C6 C5 C4 117.7(4) . .
C6 C5 C15 117.0(4) . .
C4 C5 C15 125.1(4) . .
C7 C6 C5 121.6(4) . .
C7 C6 H6 119.2 . .
C5 C6 H6 119.2 . .
C6 C7 C2 120.9(4) . .
C6 C7 H7 119.6 . .
C2 C7 H7 119.6 . .
C14 C9 C10 119.2(4) . .
C14 C9 C8 121.3(4) . .
C10 C9 C8 119.5(4) . .
C11 C10 C9 120.2(4) . .
C11 C10 H10 119.9 . .
C9 C10 H10 119.9 . .
C12 C11 C10 121.2(4) . .
C12 C11 H11 119.4 . .
C10 C11 H11 119.4 . .
C11 C12 C13 118.4(4) . .
C11 C12 C15 118.7(4) . .
C13 C12 C15 122.9(4) . .
C14 C13 C12 120.3(4) . .
C14 C13 H13 119.9 . .
C12 C13 H13 119.9 . .
C9 C14 C13 120.8(4) . .
C9 C14 H14 119.6 . .
C13 C14 H14 119.6 . .
C17 C15 C5 112.3(5) . .
C17 C15 C12 105.8(4) . .
C5 C15 C12 111.2(4) . .
C17 C15 C16 110.1(6) . .
C5 C15 C16 106.7(4) . .
C12 C15 C16 110.8(4) . .
F1 C16 F2 109.6(5) . .
F1 C16 F3 108.0(5) . .
F2 C16 F3 105.0(4) . .
F1 C16 C15 112.9(4) . .
F2 C16 C15 112.1(5) . .
F3 C16 C15 108.9(5) . .
F4 C17 F5 108.3(7) . .
F4 C17 F6 108.9(6) . .
F5 C17 F6 105.2(6) . .
F4 C17 C15 111.6(6) . .
F5 C17 C15 112.1(6) . .
F6 C17 C15 110.5(6) . .
C18 O6 FE1 120.9(3) . .
C18 O7 FE3 121.2(3) . .
O7 C18 O6 123.7(4) . .
O7 C18 C19 119.4(4) . .
O6 C18 C19 116.8(4) . .
C24 C19 C20 120.5(4) . .
C24 C19 C18 119.9(4) . .
C20 C19 C18 119.5(4) . .
C21 C20 C19 119.0(4) . .
C21 C20 H20 120.5 . .
C19 C20 H20 120.5 . .
C20 C21 C22 121.4(4) . .
C20 C21 H21 119.3 . .
C22 C21 H21 119.3 . .
C21 C22 C23 119.0(4) . .
C21 C22 C32 119.0(4) . .
C23 C22 C32 122.0(4) . .
C24 C23 C22 119.8(4) . .
C24 C23 H23 120.1 . .
C22 C23 H23 120.1 . .
C19 C24 C23 120.3(4) . .
C19 C24 H24 119.9 . .
C23 C24 H24 119.9 . .
C25 O8 FE1 128.0(3) . 1_545
C25 O9 FE2 134.9(3) . 1_545
O8 C25 O9 126.2(4) . .
O8 C25 C26 116.8(4) . .
O9 C25 C26 117.0(4) . .
C31 C26 C27 119.6(4) . .
C31 C26 C25 120.8(4) . .
C27 C26 C25 119.4(4) . .
C28 C27 C26 119.7(4) . .
C28 C27 H27 120.2 . .
C26 C27 H27 120.2 . .
C27 C28 C29 121.2(4) . .
C27 C28 H28 119.4 . .
C29 C28 H28 119.4 . .
C30 C29 C28 118.6(4) . .
C30 C29 C32 123.5(4) . .
C28 C29 C32 117.9(4) . .
C29 C30 C31 120.0(4) . .
C29 C30 H30 120.0 . .
C31 C30 H30 120.0 . .
C26 C31 C30 120.9(4) . .
C26 C31 H31 119.6 . .
C30 C31 H31 119.6 . .
C33 C32 C22 106.0(4) . .
C33 C32 C34 108.2(4) . .
C22 C32 C34 113.4(4) . .
C33 C32 C29 113.0(4) . .
C22 C32 C29 110.1(4) . .
C34 C32 C29 106.2(4) . .
F9 C33 F7 107.0(4) . .
F9 C33 F8 106.3(4) . .
F7 C33 F8 105.4(4) . .
F9 C33 C32 114.2(4) . .
F7 C33 C32 111.2(4) . .
F8 C33 C32 112.2(4) . .
F12 C34 F10 106.8(4) . .
F12 C34 F11 106.0(4) . .
F10 C34 F11 106.7(4) . .
F12 C34 C32 111.5(4) . .
F10 C34 C32 111.6(4) . .
F11 C34 C32 113.8(4) . .
C35 O10 FE1 131.8(3) . .
C35 O11 FE3 134.7(3) . .
O10 C35 O11 125.4(4) . .
O10 C35 C36 117.5(4) . .
O11 C35 C36 117.1(4) . .
C41 C36 C37 119.0(4) . .
C41 C36 C35 120.8(4) . .
C37 C36 C35 120.2(4) . .
C38 C37 C36 120.8(4) . .
C38 C37 H37 119.6 . .
C36 C37 H37 119.6 . .
C37 C38 C39 120.0(4) . .
C37 C38 H38 120.0 . .
C39 C38 H38 120.0 . .
C40 C39 C38 119.4(4) . .
C40 C39 C49 123.1(4) . .
C38 C39 C49 117.5(4) . .
C41 C40 C39 120.0(4) . .
C41 C40 H40 120.0 . .
C39 C40 H40 120.0 . .
C36 C41 C40 120.8(4) . .
C36 C41 H41 119.6 . .
C40 C41 H41 119.6 . .
C42 O12 FE2 133.3(3) . 2_675
C42 O13 FE3 132.7(3) . 2_675
O13 C42 O12 125.4(4) . .
O13 C42 C43 117.7(4) . .
O12 C42 C43 116.9(4) . .
C44 C43 C48 119.4(4) . .
C44 C43 C42 120.4(4) . .
C48 C43 C42 120.1(4) . .
C43 C44 C45 120.3(5) . .
C43 C44 H44 119.9 . .
C45 C44 H44 119.9 . .
C44 C45 C46 120.9(4) . .
C44 C45 H45 119.6 . .
C46 C45 H45 119.6 . .
C47 C46 C45 118.8(4) . .
C47 C46 C49 123.4(4) . .
C45 C46 C49 117.7(4) . .
C46 C47 C48 119.9(4) . .
C46 C47 H47 120.0 . .
C48 C47 H47 120.0 . .
C43 C48 C47 120.7(4) . .
C43 C48 H48 119.7 . .
C47 C48 H48 119.7 . .
C46 C49 C50 106.3(4) . .
C46 C49 C39 111.5(4) . .
C50 C49 C39 112.9(4) . .
C46 C49 C51 112.7(4) . .
C50 C49 C51 108.0(4) . .
C39 C49 C51 105.5(4) . .
F15 C50 F13 107.5(4) . .
F15 C50 F14 106.4(4) . .
F13 C50 F14 106.5(4) . .
F15 C50 C49 111.0(4) . .
F13 C50 C49 113.6(4) . .
F14 C50 C49 111.5(4) . .
F17 C51 F16 107.4(4) . .
F17 C51 F18 107.3(4) . .
F16 C51 F18 106.3(4) . .
F17 C51 C49 111.7(4) . .
F16 C51 C49 111.3(4) . .
F18 C51 C49 112.6(4) . .
C1Sa O1S FE1 126.6(6) . .
C1S'b O1S FE1 165.4(11) . .
C1Sa N1S C2S 121.8(8) . .
C1Sa N1S C3S 121.4(7) . .
C2Sa N1S C3S 116.8(8) . .
C1S'b N1S C3S' 123.7(11) . .
C1S'b N1S C2S' 123.0(11) . .
C3S'b N1S C2S' 113.3(14) . .
O1S C1Sa N1S 122.1(9) . .
O1S C1Sa H1S 119.0 . .
N1S C1Sa H1S 119.0 . .
O1S C1S'b N1S 120.4(19) . .
O1S C1S'b H1S' 119.8 . .
N1S C1S'b H1S' 119.8 . .
C4S O2S C4S' 80.1(13) . .
C4S O2S FE2 133.9(10) . .
C4S' O2S FE2 139.9(10) . .
O2S C4S C5S 124.4(17) . .
O2S C4S N2S 112.2(13) . .
C5S C4S N2S 122.6(14) . .
O2S C4S C4S' 50.1(7) . .
C5S C4S C4S' 167(2) . .
N2S C4S C4S' 62.2(9) . .
O2S C4S' C5S' 128.9(16) . .
O2S C4S' N2S 104.8(11) . .
C5S' C4S' N2S 126.2(12) . .
O2S C4S' C4S 49.8(7) . .
C5S' C4S' C4S 177(2) . .
N2S C4S' C4S 55.1(8) . .
O2S C4S' C6S' 158.7(15) . .
C5S' C4S' C6S' 72.4(12) . .
N2S C4S' C6S' 53.9(8) . .
C4S C4S' C6S' 108.9(12) . .
C6S N2S C4S 103.7(13) . .
C6S N2S C6S' 126.7(16) . .
C4S N2S C6S' 129.7(14) . .
C6S N2S C4S' 166.1(14) . .
C4S N2S C4S' 62.7(9) . .
C6S' N2S C4S' 67.1(11) . .
C4S' C5S' C6S' 57.1(10) . .
N2S C6S' C4S' 59.1(9) . .
N2S C6S' C5S' 109.6(15) . .
C4S' C6S' C5S' 50.5(9) . .

loop_
_geom_bond_atom_site_label_1
_geom_bond_atom_site_label_2
_geom_bond_distance
_geom_bond_site_symmetry_2
FE1 O1 1.912(3) .
FE1 O6 1.987(3) .
FE1 O8 1.998(3) 1_565
FE1 O10 2.019(3) .
FE1 O1S 2.043(3) .
FE1 O2 2.051(3) .
FE2 O1 1.933(3) .
FE2 O3 1.984(3) .
FE2 O12 2.004(3) 2_675
FE2 O5 2.010(3) 2_666
FE2 O2S 2.026(3) .
FE2 O9 2.029(3) 1_565
FE3 O1 1.926(3) .
FE3 O11 2.004(3) .
FE3 O1W 2.022(4) .
FE3 O13 2.023(3) 2_675
FE3 O4 2.030(3) 2_666
FE3 O7 2.044(4) .
O2 C1 1.255(5) .
O3 C1 1.250(5) .
C1 C2 1.496(6) .
C2 C3 1.376(7) .
C2 C7 1.382(6) .
C3 C4 1.389(7) .
C3 H3 0.9500 .
O4 C8 1.255(6) .
O4 FE3 2.030(3) 2_666
O5 C8 1.243(6) .
O5 FE2 2.010(3) 2_666
C8 C9 1.497(6) .
C4 C5 1.388(7) .
C4 H4 0.9500 .
C5 C6 1.381(6) .
C5 C15 1.538(6) .
C6 C7 1.370(6) .
C6 H6 0.9500 .
C7 H7 0.9500 .
C9 C14 1.374(6) .
C9 C10 1.382(6) .
C10 C11 1.380(6) .
C10 H10 0.9500 .
C11 C12 1.379(7) .
C11 H11 0.9500 .
C12 C13 1.392(6) .
C12 C15 1.542(6) .
C13 C14 1.386(6) .
C13 H13 0.9500 .
C14 H14 0.9500 .
C15 C17 1.523(9) .
C15 C16 1.580(8) .
C16 F1 1.297(7) .
C16 F2 1.339(6) .
C16 F3 1.359(6) .
C17 F4 1.317(11) .
C17 F5 1.337(7) .
C17 F6 1.370(8) .
O6 C18 1.262(6) .
O7 C18 1.256(6) .
C18 C19 1.492(6) .
C19 C24 1.370(7) .
C19 C20 1.394(6) .
C20 C21 1.371(7) .
C20 H20 0.9500 .
C21 C22 1.385(6) .
C21 H21 0.9500 .
C22 C23 1.392(6) .
C22 C32 1.534(6) .
C23 C24 1.384(6) .
C23 H23 0.9500 .
C24 H24 0.9500 .
O8 C25 1.254(5) .
O8 FE1 1.998(3) 1_545
O9 C25 1.254(5) .
O9 FE2 2.029(3) 1_545
C25 C26 1.498(6) .
C26 C31 1.360(6) .
C26 C27 1.391(6) .
C27 C28 1.372(6) .
C27 H27 0.9500 .
C28 C29 1.388(6) .
C28 H28 0.9500 .
C29 C30 1.384(6) .
C29 C32 1.542(6) .
C30 C31 1.388(6) .
C30 H30 0.9500 .
C31 H31 0.9500 .
C32 C33 1.523(7) .
C32 C34 1.541(7) .
C33 F9 1.337(6) .
C33 F7 1.343(6) .
C33 F8 1.344(5) .
C34 F12 1.333(5) .
C34 F10 1.339(6) .
C34 F11 1.346(6) .
O10 C35 1.256(5) .
O11 C35 1.257(5) .
C35 C36 1.494(6) .
C36 C41 1.375(6) .
C36 C37 1.384(6) .
C37 C38 1.375(6) .
C37 H37 0.9500 .
C38 C39 1.386(6) .
C38 H38 0.9500 .
C39 C40 1.382(6) .
C39 C49 1.543(6) .
C40 C41 1.381(6) .
C40 H40 0.9500 .
C41 H41 0.9500 .
O12 C42 1.260(5) .
O12 FE2 2.004(3) 2_675
O13 C42 1.256(6) .
O13 FE3 2.023(3) 2_675
C42 C43 1.493(7) .
C43 C44 1.378(6) .
C43 C48 1.387(7) .
C44 C45 1.381(7) .
C44 H44 0.9500 .
C45 C46 1.397(7) .
C45 H45 0.9500 .
C46 C47 1.387(6) .
C46 C49 1.540(6) .
C47 C48 1.393(7) .
C47 H47 0.9500 .
C48 H48 0.9500 .
C49 C50 1.542(6) .
C49 C51 1.549(7) .
C50 F15 1.332(6) .
C50 F13 1.336(6) .
C50 F14 1.341(5) .
C51 F17 1.324(6) .
C51 F16 1.338(6) .
C51 F18 1.345(5) .
O1S C1S 1.188(9) .
O1S C1S' 1.206(11) .
N1S C1S 1.383(13) .
N1S C1S' 1.39(2) .
N1S C2S 1.524(10) .
N1S C3S 1.527(10) .
N1S C3S' 1.532(13) .
N1S C2S' 1.534(13) .
C1Sa H1S 0.9500 .
C1S'b H1S' 0.9500 .
O2S C4S 1.214(10) .
O2S C4S' 1.218(10) .
C4S C5S 1.373(16) .
C4S N2S 1.445(15) .
C4S C4S' 1.57(2) .
C4S' C5S' 1.539(17) .
C4S' N2S 1.559(16) .
C4S' C6S' 1.67(3) .
N2S C6S 1.419(16) .
N2S C6S' 1.467(16) .
C5S' C6S' 1.90(3) .
